data_1529314
loop_
_publ_author_name
'Villanueva, Omar'
'Weldy, Nina Mace'
'Blakey, Simon B.'
'MacBeth, Cora E.'

_publ_section_title
;
 Cobalt catalyzed sp3C--H amination utilizing aryl azides
;
_journal_issue 11
_journal_name_full 'Chem. Sci.'
_journal_page_first 6672
_journal_paper_doi 10.1039/C5SC01162K
_journal_volume 6
_journal_year 2015
_chemical_formula_moiety 'C32 H16 Co2 F12 N6 O4, 2(C8 H20 N), C4 H10 O'
_chemical_formula_sum 'C52 H66 Co2 F12 N8 O5'
_chemical_formula_weight 1229.00
_space_group_crystal_system monoclinic
_space_group_IT_number 14
_space_group_name_Hall '-P 2yn'
_space_group_name_H-M_alt 'P 1 21/n 1'
_symmetry_Int_Tables_number 14
_symmetry_space_group_name_Hall '-P 2yn'
_symmetry_space_group_name_H-M 'P 1 21/n 1'
_atom_sites_solution_primary direct
_audit_creation_date 2015-02-04
_audit_creation_method
;
Olex2 1.2
(compiled 2014.06.27 svn.r2953 for OlexSys, GUI svn.r4855)
;
_audit_update_record
;
2015-03-31 deposited with the CCDC.
2015-07-22 downloaded from the CCDC.
;
_cell_angle_alpha 90
_cell_angle_beta 98.28(3)
_cell_angle_gamma 90
_cell_formula_units_Z 4
_cell_length_a 10.072(2)
_cell_length_b 38.683(8)
_cell_length_c 14.706(3)
_cell_measurement_reflns_used 7688
_cell_measurement_theta_max 21.773
_cell_measurement_theta_min 2.299
_cell_volume 5670(2)
_computing_cell_refinement 'SAINT v7.68A (Bruker, 2009)'
_computing_data_reduction 'SAINT v7.68A (Bruker, 2009)'
_computing_molecular_graphics 'Olex2 (Dolomanov et al., 2009)'
_computing_publication_material 'Olex2 (Dolomanov et al., 2009)'
_computing_structure_refinement 'olex2.refine (Bourhis et al., 2013)'
_computing_structure_solution 'ShelXS (Sheldrick, 2008)'
_diffrn_measured_fraction_theta_full 0.9971
_diffrn_measured_fraction_theta_max 0.9971
_diffrn_measurement_device_type 'Bruker APEX-II CCD'
_diffrn_measurement_method '\w scans'
_diffrn_radiation_monochromator graphite
_diffrn_radiation_type 'Mo K\a'
_diffrn_radiation_wavelength 0.71073
_diffrn_reflns_av_R_equivalents 0.1074
_diffrn_reflns_av_unetI/netI 0.0754
_diffrn_reflns_limit_h_max 13
_diffrn_reflns_limit_h_min -13
_diffrn_reflns_limit_k_max 52
_diffrn_reflns_limit_k_min -52
_diffrn_reflns_limit_l_max 19
_diffrn_reflns_limit_l_min -19
_diffrn_reflns_number 101432
_diffrn_reflns_theta_full 28.6994
_diffrn_reflns_theta_max 28.70
_diffrn_reflns_theta_min 1.75
_diffrn_standards_number 0
_exptl_absorpt_coefficient_mu 0.677
_exptl_absorpt_correction_T_max 0.7457
_exptl_absorpt_correction_T_min 0.6643
_exptl_absorpt_correction_type multi-scan
_exptl_absorpt_process_details
'"SADABS-2008/1 (Bruker,2008) was used for absorption correction. R(int) was 0.0677 before and 0.0616 after correction. The Ratio of minimum to maximum transmission is 0.8908. The \l/2 correction factor is 0.00. {Info from /Users/ovilla05/Desktop/OV-B2-290.abs}'
_exptl_crystal_density_diffrn 1.4396
_exptl_crystal_F_000 2548.4051
_refine_diff_density_max 1.4134
_refine_diff_density_min -0.9101
_refine_diff_density_rms 0.1582
_refine_ls_d_res_high 0.7400
_refine_ls_d_res_low 11.6288
_refine_ls_goodness_of_fit_ref 1.0361
_refine_ls_hydrogen_treatment constr
_refine_ls_matrix_type full
_refine_ls_number_constraints 102
_refine_ls_number_parameters 721
_refine_ls_number_reflns 14606
_refine_ls_number_restraints 0
_refine_ls_restrained_S_all 1.0361
_refine_ls_R_factor_all 0.1184
_refine_ls_R_factor_gt 0.0609
_refine_ls_shift/su_max 0.0075
_refine_ls_shift/su_mean 0.0002
_refine_ls_structure_factor_coef Fsqd
_refine_ls_weighting_details 'w=1/[\s^2^(Fo^2^)+(0.0745P)^2^+4.3447P] where P=(Fo^2^+2Fc^2^)/3'
_refine_ls_weighting_scheme calc
_refine_ls_wR_factor_gt 0.1429
_refine_ls_wR_factor_ref 0.1731
_reflns_Friedel_coverage 0.0
_reflns_limit_h_max 10
_reflns_limit_h_min -13
_reflns_limit_k_max 52
_reflns_limit_k_min 0
_reflns_limit_l_max 19
_reflns_limit_l_min -9
_reflns_number_gt 8612
_reflns_number_total 14606
_reflns_threshold_expression I>=2u(I)
_cod_data_source_file c5sc01162k2.cif
_cod_data_source_block OV-B2-290
_cod_depositor_comments 'Adding full bibliography for 1529314--1529316.cif.'
_cod_database_code 1529314
_olex2_refinement_description
;
;
_olex2_submission_special_instructions 'No special instructions were received'

loop_
_space_group_symop_id
_space_group_symop_operation_xyz
1 x,y,z
2 -x+1/2,y+1/2,-z+1/2
3 -x,-y,-z
4 x-1/2,-y-1/2,z-1/2

loop_
_atom_site_label
_atom_site_type_symbol
_atom_site_fract_x
_atom_site_fract_y
_atom_site_fract_z
_atom_site_U_iso_or_equiv
_atom_site_adp_type
_atom_site_occupancy
_atom_site_refinement_flags_posn
Co2 Co 0.14383(4) 0.159378(12) 0.84475(3) 0.02690(12) Uani 1.000000 .
Co1 Co 0.02691(4) 0.106190(12) 0.75482(3) 0.02618(12) Uani 1.000000 .
F8 F 0.1202(2) 0.06119(6) 0.65029(14) 0.0460(6) Uani 1.000000 .
N4 N 0.0776(3) 0.16470(7) 0.96482(19) 0.0301(6) Uani 1.000000 .
N1 N -0.0519(3) 0.15241(7) 0.78863(18) 0.0265(6) Uani 1.000000 .
N3 N 0.0243(3) 0.06669(7) 0.83922(19) 0.0290(6) Uani 1.000000 .
N2 N 0.2227(3) 0.11328(7) 0.81207(19) 0.0279(6) Uani 1.000000 .
N5 N 0.2668(3) 0.18100(7) 0.76754(19) 0.0271(6) Uani 1.000000 .
N6 N -0.0150(3) 0.12127(7) 0.62474(19) 0.0303(6) Uani 1.000000 .
O3 O 0.0345(3) 0.12118(7) 0.47429(18) 0.0475(7) Uani 1.000000 .
F5 F 0.3451(2) 0.16839(8) 0.97158(16) 0.0617(8) Uani 1.000000 .
C22 C -0.0896(3) 0.15236(9) 0.6197(2) 0.0304(8) Uani 1.000000 .
O1 O -0.0784(3) 0.01599(7) 0.8800(2) 0.0515(8) Uani 1.000000 .
C6 C -0.0660(3) 0.16253(9) 0.9520(2) 0.0299(7) Uani 1.000000 .
C31 C 0.3424(3) 0.15518(9) 0.7286(2) 0.0274(7) Uani 1.000000 .
F7 F -0.0037(3) 0.04977(7) 0.52350(19) 0.0756(9) Uani 1.000000 .
C1 C -0.1298(3) 0.15590(9) 0.8622(2) 0.0293(7) Uani 1.000000 .
C24 C 0.0334(4) 0.10889(10) 0.5516(2) 0.0358(8) Uani 1.000000 .
C5 C -0.1452(4) 0.16803(10) 1.0213(3) 0.0376(9) Uani 1.000000 .
H5 H -0.1040(4) 0.17327(10) 1.0805(3) 0.0451(10) Uiso 1.000000 R
F1 F -0.2501(3) 0.02893(7) 0.7223(2) 0.0769(9) Uani 1.000000 .
C17 C -0.1089(3) 0.16805(9) 0.7033(2) 0.0308(8) Uani 1.000000 .
C26 C 0.3209(3) 0.12057(9) 0.7541(2) 0.0284(7) Uani 1.000000 .
C9 C 0.2528(4) 0.08586(9) 0.8772(2) 0.0322(8) Uani 1.000000 .
F10 F 0.0831(3) 0.22563(7) 0.8177(2) 0.0750(9) Uani 1.000000 .
C7 C 0.1475(4) 0.16495(11) 1.0475(3) 0.0401(9) Uani 1.000000 .
F2 F -0.3037(3) 0.05862(9) 0.8317(2) 0.0776(9) Uani 1.000000 .
C21 C -0.1528(4) 0.16700(11) 0.5374(3) 0.0416(9) Uani 1.000000 .
H21 H -0.1428(4) 0.15668(11) 0.4816(3) 0.0500(11) Uiso 1.000000 R
C32 C 0.2880(4) 0.21442(9) 0.7561(2) 0.0339(8) Uani 1.000000 .
O2 O 0.1125(3) 0.16239(11) 1.1237(2) 0.0768(12) Uani 1.000000 .
O4 O 0.3700(3) 0.22961(7) 0.7163(2) 0.0609(9) Uani 1.000000 .
C27 C 0.3917(4) 0.09467(10) 0.7173(3) 0.0373(9) Uani 1.000000 .
H27 H 0.3780(4) 0.07183(10) 0.7334(3) 0.0447(10) Uiso 1.000000 R
C29 C 0.5040(4) 0.13524(11) 0.6336(3) 0.0417(9) Uani 1.000000 .
H29 H 0.5646(4) 0.14005(11) 0.5931(3) 0.0501(11) Uiso 1.000000 R
C30 C 0.4365(3) 0.16166(10) 0.6695(2) 0.0344(8) Uani 1.000000 .
H30 H 0.4538(3) 0.18437(10) 0.6541(2) 0.0412(10) Uiso 1.000000 R
C13 C 0.1812(4) 0.03685(10) 0.9609(3) 0.0431(10) Uani 1.000000 .
H13 H 0.1143(4) 0.02173(10) 0.9732(3) 0.0517(11) Uiso 1.000000 R
F4 F 0.3645(3) 0.14484(9) 1.10273(19) 0.0765(9) Uani 1.000000 .
C18 C -0.1831(4) 0.19843(9) 0.7009(3) 0.0379(9) Uani 1.000000 .
H18 H -0.1932(4) 0.20943(9) 0.7557(3) 0.0454(10) Uiso 1.000000 R
C4 C -0.2827(4) 0.16584(10) 1.0038(3) 0.0443(10) Uani 1.000000 .
H4 H -0.3337(4) 0.16989(10) 1.0507(3) 0.0532(12) Uiso 1.000000 R
C2 C -0.2689(4) 0.15273(10) 0.8472(3) 0.0382(9) Uani 1.000000 .
H2 H -0.3114(4) 0.14715(10) 0.7887(3) 0.0458(11) Uiso 1.000000 R
C3 C -0.3452(4) 0.15761(10) 0.9164(3) 0.0449(10) Uani 1.000000 .
H3 H -0.4380(4) 0.15541(10) 0.9046(3) 0.0538(12) Uiso 1.000000 R
C16 C -0.2066(4) 0.05357(10) 0.7812(3) 0.0396(9) Uani 1.000000 .
F6 F 0.3380(3) 0.19876(8) 1.0919(2) 0.0772(9) Uani 1.000000 .
C33 C 0.1991(4) 0.23786(10) 0.8044(3) 0.0453(10) Uani 1.000000 .
C15 C -0.0744(4) 0.04374(10) 0.8399(2) 0.0350(8) Uani 1.000000 .
C14 C 0.1515(4) 0.06225(9) 0.8929(2) 0.0318(8) Uani 1.000000 .
C19 C -0.2421(4) 0.21256(11) 0.6189(3) 0.0462(10) Uani 1.000000 .
H19 H -0.2906(4) 0.23304(11) 0.6185(3) 0.0554(12) Uiso 1.000000 R
C20 C -0.2290(4) 0.19627(11) 0.5380(3) 0.0466(10) Uani 1.000000 .
H20 H -0.2723(4) 0.20519(11) 0.4829(3) 0.0559(12) Uiso 1.000000 R
F12 F 0.1837(4) 0.26784(8) 0.7712(3) 0.1307(18) Uani 1.000000 .
C11 C 0.4080(5) 0.05664(12) 0.9921(3) 0.0605(13) Uani 1.000000 .
H11 H 0.4939(5) 0.05464(12) 1.0246(3) 0.0726(16) Uiso 1.000000 R
C25 C 0.0891(4) 0.07219(11) 0.5632(3) 0.0440(10) Uani 1.000000 .
C8 C 0.2988(4) 0.16959(12) 1.0513(3) 0.0435(10) Uani 1.000000 .
N8 N -0.0536(4) 0.07230(9) 1.2136(2) 0.0551(10) Uani 1.000000 .
C10 C 0.3806(4) 0.08213(11) 0.9266(3) 0.0467(10) Uani 1.000000 .
H10 H 0.4486(4) 0.09708(11) 0.9152(3) 0.0560(12) Uiso 1.000000 R
C28 C 0.4813(4) 0.10160(11) 0.6578(3) 0.0448(10) Uani 1.000000 .
H28 H 0.5268(4) 0.08360(11) 0.6339(3) 0.0537(12) Uiso 1.000000 R
C38 C -0.0716(6) 0.05472(12) 1.3043(3) 0.0653(14) Uani 1.000000 .
H38a H -0.0231(6) 0.06794(12) 1.3545(3) 0.0783(17) Uiso 1.000000 R
H38b H -0.1659(6) 0.05537(12) 1.3110(3) 0.0783(17) Uiso 1.000000 R
C36 C -0.1428(6) 0.05446(13) 1.1377(3) 0.0657(14) Uani 1.000000 .
H36a H -0.1100(6) 0.03108(13) 1.1322(3) 0.0788(17) Uiso 1.000000 R
H36b H -0.2321(6) 0.05286(13) 1.1547(3) 0.0788(17) Uiso 1.000000 R
F11 F 0.2572(4) 0.24332(12) 0.8911(3) 0.1341(19) Uani 1.000000 .
N7 N 0.2219(3) 0.21469(8) 0.4178(2) 0.0341(7) Uani 1.000000 .
C47 C 0.3218(4) 0.24417(10) 0.4232(3) 0.0418(9) Uani 1.000000 .
H47a H 0.3596(4) 0.24484(10) 0.3662(3) 0.0502(11) Uiso 1.000000 R
H47b H 0.2737(4) 0.26569(10) 0.4278(3) 0.0502(11) Uiso 1.000000 R
C46 C 0.4349(4) 0.24248(11) 0.5015(3) 0.0456(10) Uani 1.000000 .
H46a H 0.4925(16) 0.2621(4) 0.4992(12) 0.0684(15) Uiso 1.000000 GR
H46b H 0.3993(4) 0.2426(7) 0.5587(3) 0.0684(15) Uiso 1.000000 GR
H46c H 0.4854(17) 0.2217(4) 0.4969(11) 0.0684(15) Uiso 1.000000 GR
C44 C 0.2908(4) 0.18004(10) 0.4111(3) 0.0447(10) Uani 1.000000 .
H44a H 0.3529(4) 0.17654(10) 0.4672(3) 0.0537(12) Uiso 1.000000 R
H44b H 0.2234(4) 0.16202(10) 0.4082(3) 0.0537(12) Uiso 1.000000 R
C42 C 0.1556(4) 0.21260(11) 0.5032(3) 0.0447(10) Uani 1.000000 .
H42a H 0.0935(4) 0.19330(11) 0.4967(3) 0.0536(12) Uiso 1.000000 R
H42b H 0.2240(4) 0.20759(11) 0.5550(3) 0.0536(12) Uiso 1.000000 R
C49 C 0.0086(4) 0.19548(12) 0.3142(3) 0.0512(11) Uani 1.000000 .
H49a H -0.0519(17) 0.2026(4) 0.2610(13) 0.0768(17) Uiso 1.000000 GR
H49b H 0.0456(5) 0.1733(2) 0.303(2) 0.0768(17) Uiso 1.000000 GR
H49c H -0.0389(19) 0.1940(6) 0.3661(9) 0.0768(17) Uiso 1.000000 GR
C48 C 0.1193(4) 0.22127(12) 0.3335(3) 0.0474(10) Uani 1.000000 .
H48a H 0.0796(4) 0.24381(12) 0.3401(3) 0.0569(13) Uiso 1.000000 R
H48b H 0.1662(4) 0.22234(12) 0.2804(3) 0.0569(13) Uiso 1.000000 R
C43 C 0.0813(5) 0.24418(14) 0.5252(4) 0.0738(16) Uani 1.000000 .
H43a H 0.020(3) 0.2511(6) 0.4721(9) 0.111(2) Uiso 1.000000 GR
H43b H 0.032(3) 0.2393(3) 0.5749(18) 0.111(2) Uiso 1.000000 GR
H43c H 0.1440(6) 0.2625(3) 0.543(3) 0.111(2) Uiso 1.000000 GR
O5 O 0.6170(4) 0.04180(10) 0.3550(3) 0.0806(11) Uani 1.000000 .
C50 C 0.6828(6) 0.08324(18) 0.4721(4) 0.089(2) Uani 1.000000 .
H50a H 0.6142(19) 0.09896(18) 0.446(3) 0.134(3) Uiso 1.000000 GR
H50b H 0.701(4) 0.0870(4) 0.5372(4) 0.134(3) Uiso 1.000000 GR
H50c H 0.763(3) 0.0871(4) 0.445(3) 0.134(3) Uiso 1.000000 GR
F9 F 0.1972(3) 0.06790(8) 0.52350(19) 0.0750(9) Uani 1.000000 .
C40 C -0.0930(7) 0.10994(13) 1.2220(4) 0.0785(17) Uani 1.000000 .
H40a H -0.0407(7) 0.11937(13) 1.2770(4) 0.094(2) Uiso 1.000000 R
H40b H -0.0678(7) 0.12243(13) 1.1700(4) 0.094(2) Uiso 1.000000 R
C34 C 0.0892(6) 0.07058(15) 1.1964(4) 0.0748(15) Uani 1.000000 .
H34a H 0.1109(6) 0.04660(15) 1.1860(4) 0.0898(19) Uiso 1.000000 R
H34b H 0.0963(6) 0.08313(15) 1.1402(4) 0.0898(19) Uiso 1.000000 R
C39 C -0.0248(7) 0.01813(13) 1.3126(4) 0.0810(18) Uani 1.000000 .
H39a H -0.075(3) 0.0045(2) 1.2652(18) 0.121(3) Uiso 1.000000 GR
H39b H 0.0687(12) 0.01713(18) 1.306(3) 0.121(3) Uiso 1.000000 GR
H39c H -0.038(4) 0.0092(4) 1.3717(12) 0.121(3) Uiso 1.000000 GR
C37 C -0.1528(7) 0.07166(15) 1.0452(4) 0.0841(18) Uani 1.000000 .
H37a H -0.193(4) 0.0560(4) 0.9985(5) 0.126(3) Uiso 1.000000 GR
H37b H -0.207(4) 0.0920(6) 1.0447(11) 0.126(3) Uiso 1.000000 GR
H37c H -0.0647(8) 0.0780(10) 1.0333(13) 0.126(3) Uiso 1.000000 GR
C41 C -0.2402(7) 0.11708(16) 1.2265(5) 0.098(2) Uani 1.000000 .
H41a H -0.2930(9) 0.1102(12) 1.1698(13) 0.148(3) Uiso 1.000000 GR
H41b H -0.2680(15) 0.1042(10) 1.276(2) 0.148(3) Uiso 1.000000 GR
H41c H -0.2526(11) 0.1413(2) 1.236(3) 0.148(3) Uiso 1.000000 GR
C35 C 0.1917(7) 0.0845(2) 1.2703(6) 0.120(3) Uani 1.000000 .
H35a H 0.2770(14) 0.0856(15) 1.2486(15) 0.179(4) Uiso 1.000000 GR
H35b H 0.166(3) 0.1073(7) 1.287(3) 0.179(4) Uiso 1.000000 GR
H35c H 0.198(4) 0.0696(9) 1.3230(16) 0.179(4) Uiso 1.000000 GR
F3 F -0.2047(2) 0.08258(7) 0.73112(18) 0.0601(7) Uani 1.000000 .
C12 C 0.3085(5) 0.03402(12) 1.0096(3) 0.0581(13) Uani 1.000000 .
H12 H 0.3272(5) 0.01695(12) 1.0541(3) 0.0697(15) Uiso 1.000000 R
C45 C 0.3665(5) 0.17560(15) 0.3309(4) 0.0757(16) Uani 1.000000 .
H45a H 0.3063(10) 0.1787(10) 0.2747(4) 0.114(2) Uiso 1.000000 GR
H45b H 0.437(3) 0.1924(7) 0.3346(15) 0.114(2) Uiso 1.000000 GR
H45c H 0.404(3) 0.1528(4) 0.3323(16) 0.114(2) Uiso 1.000000 GR
C53 C 0.5553(6) 0.00539(16) 0.2256(4) 0.0872(19) Uani 1.000000 .
H53a H 0.511(4) 0.0251(6) 0.1955(4) 0.131(3) Uiso 1.000000 GR
H53b H 0.6445(7) 0.0038(12) 0.2102(5) 0.131(3) Uiso 1.000000 GR
H53c H 0.506(4) -0.0152(6) 0.2057(6) 0.131(3) Uiso 1.000000 GR
C52 C 0.5619(7) 0.00917(18) 0.3267(5) 0.099(2) Uani 1.000000 .
H52a H 0.6171(7) -0.00908(18) 0.3575(5) 0.119(3) Uiso 1.000000 R
H52b H 0.4725(7) 0.00712(18) 0.3434(5) 0.119(3) Uiso 1.000000 R
C51 C 0.6358(8) 0.0465(2) 0.4534(4) 0.104(2) Uani 1.000000 .
H51a H 0.5521(8) 0.0426(2) 0.4772(4) 0.125(3) Uiso 1.000000 R
H51b H 0.7022(8) 0.0303(2) 0.4827(4) 0.125(3) Uiso 1.000000 R

loop_
_atom_site_aniso_label
_atom_site_aniso_U_11
_atom_site_aniso_U_22
_atom_site_aniso_U_33
_atom_site_aniso_U_12
_atom_site_aniso_U_13
_atom_site_aniso_U_23
Co2 0.0263(2) 0.0289(3) 0.0260(2) -0.00271(19) 0.00535(17) -0.00011(19)
Co1 0.0276(2) 0.0253(2) 0.0251(2) -0.00065(18) 0.00178(17) 0.00276(18)
F8 0.0631(15) 0.0397(13) 0.0332(12) 0.0108(11) -0.0001(11) 0.0013(10)
N4 0.0324(15) 0.0310(16) 0.0278(15) -0.0016(12) 0.0078(12) -0.0003(12)
N1 0.0281(14) 0.0267(15) 0.0248(14) 0.0011(11) 0.0039(11) 0.0020(11)
N3 0.0341(15) 0.0267(15) 0.0259(15) -0.0057(12) 0.0038(12) 0.0011(12)
N2 0.0282(14) 0.0276(15) 0.0274(15) 0.0008(11) 0.0025(11) 0.0057(12)
N5 0.0257(14) 0.0281(15) 0.0274(15) -0.0011(11) 0.0039(11) 0.0003(12)
N6 0.0313(15) 0.0320(16) 0.0269(15) 0.0020(12) 0.0020(12) 0.0015(12)
O3 0.0649(19) 0.0501(18) 0.0294(15) 0.0061(14) 0.0132(13) 0.0059(12)
F5 0.0328(12) 0.117(2) 0.0358(13) -0.0058(13) 0.0056(10) -0.0082(14)
C22 0.0250(16) 0.0316(19) 0.0342(19) -0.0028(14) 0.0035(14) 0.0063(15)
O1 0.0603(19) 0.0383(16) 0.0553(18) -0.0123(14) 0.0060(15) 0.0176(14)
C6 0.0287(17) 0.0269(18) 0.0364(19) 0.0000(14) 0.0120(14) 0.0025(15)
C31 0.0245(16) 0.0328(19) 0.0241(17) -0.0004(13) 0.0009(13) 0.0013(14)
F7 0.110(2) 0.0431(15) 0.0615(18) -0.0046(15) -0.0287(16) -0.0096(13)
C1 0.0265(17) 0.0270(18) 0.0353(19) 0.0015(14) 0.0076(14) 0.0010(15)
C24 0.038(2) 0.039(2) 0.029(2) -0.0024(16) 0.0038(15) 0.0003(16)
C5 0.041(2) 0.038(2) 0.036(2) -0.0017(16) 0.0140(17) 0.0042(16)
F1 0.0630(17) 0.0612(18) 0.096(2) -0.0070(14) -0.0229(16) -0.0225(16)
C17 0.0245(16) 0.0302(19) 0.036(2) -0.0031(14) -0.0001(14) 0.0049(15)
C26 0.0242(16) 0.0317(19) 0.0281(18) 0.0008(13) -0.0001(13) 0.0016(14)
C9 0.0364(19) 0.033(2) 0.0250(18) 0.0007(15) -0.0012(14) 0.0048(14)
F10 0.0552(16) 0.0430(15) 0.138(3) -0.0082(12) 0.0510(18) -0.0221(16)
C7 0.041(2) 0.052(3) 0.028(2) 0.0013(18) 0.0043(16) 0.0031(17)
F2 0.0469(15) 0.118(3) 0.0715(19) 0.0098(16) 0.0204(14) 0.0198(18)
C21 0.039(2) 0.051(2) 0.034(2) -0.0005(18) 0.0024(16) 0.0146(18)
C32 0.0365(19) 0.033(2) 0.033(2) -0.0070(16) 0.0075(15) -0.0019(15)
O2 0.0500(19) 0.152(4) 0.0294(16) -0.001(2) 0.0094(14) 0.0138(19)
O4 0.077(2) 0.0370(17) 0.078(2) -0.0163(15) 0.0454(19) -0.0054(15)
C27 0.0335(19) 0.033(2) 0.044(2) 0.0046(15) 0.0032(16) 0.0025(17)
C29 0.033(2) 0.058(3) 0.037(2) 0.0080(18) 0.0149(16) 0.0066(19)
C30 0.0286(18) 0.040(2) 0.035(2) 0.0003(15) 0.0056(15) 0.0064(16)
C13 0.051(2) 0.038(2) 0.037(2) -0.0054(18) -0.0006(18) 0.0128(17)
F4 0.0604(17) 0.106(2) 0.0595(18) 0.0268(17) -0.0029(14) 0.0161(17)
C18 0.035(2) 0.030(2) 0.047(2) 0.0035(15) 0.0022(17) 0.0014(17)
C4 0.044(2) 0.042(2) 0.053(3) 0.0040(18) 0.028(2) 0.0043(19)
C2 0.0313(19) 0.038(2) 0.047(2) -0.0041(16) 0.0103(17) -0.0010(17)
C3 0.0310(19) 0.042(2) 0.065(3) -0.0021(17) 0.0188(19) 0.001(2)
C16 0.037(2) 0.040(2) 0.042(2) -0.0101(17) 0.0066(17) 0.0025(18)
F6 0.0714(19) 0.083(2) 0.077(2) -0.0314(16) 0.0131(16) -0.0315(17)
C33 0.051(2) 0.034(2) 0.053(3) -0.0089(18) 0.011(2) -0.0107(19)
C15 0.040(2) 0.034(2) 0.032(2) -0.0041(16) 0.0098(16) 0.0029(16)
C14 0.0376(19) 0.0296(19) 0.0272(18) 0.0019(15) 0.0007(15) 0.0039(14)
C19 0.036(2) 0.036(2) 0.065(3) 0.0071(17) 0.0020(19) 0.016(2)
C20 0.042(2) 0.048(3) 0.048(3) 0.0043(19) 0.0001(19) 0.021(2)
F12 0.158(4) 0.0430(19) 0.222(5) 0.040(2) 0.131(4) 0.047(2)
C11 0.051(3) 0.063(3) 0.058(3) -0.003(2) -0.024(2) 0.025(2)
C25 0.053(2) 0.045(2) 0.032(2) 0.0051(19) 0.0012(18) -0.0041(18)
C8 0.041(2) 0.059(3) 0.029(2) -0.0008(19) -0.0022(17) -0.0079(18)
N8 0.088(3) 0.036(2) 0.043(2) -0.0106(19) 0.0158(19) -0.0080(16)
C10 0.039(2) 0.047(2) 0.049(2) -0.0025(18) -0.0091(18) 0.0102(19)
C28 0.036(2) 0.050(3) 0.050(2) 0.0114(18) 0.0123(18) -0.006(2)
C38 0.105(4) 0.051(3) 0.044(3) -0.007(3) 0.022(3) 0.002(2)
C36 0.090(4) 0.050(3) 0.060(3) -0.011(3) 0.023(3) -0.014(2)
F11 0.106(3) 0.169(4) 0.117(3) 0.040(3) -0.021(2) -0.106(3)
N7 0.0327(16) 0.0356(17) 0.0331(16) 0.0003(13) 0.0015(13) 0.0050(13)
C47 0.035(2) 0.040(2) 0.050(2) -0.0028(17) 0.0055(17) 0.0100(18)
C46 0.037(2) 0.047(2) 0.052(3) -0.0048(18) 0.0041(18) 0.004(2)
C44 0.043(2) 0.036(2) 0.053(3) 0.0073(18) -0.0006(19) 0.0025(18)
C42 0.036(2) 0.057(3) 0.041(2) -0.0070(19) 0.0080(17) -0.0040(19)
C49 0.048(2) 0.055(3) 0.047(3) -0.000(2) -0.007(2) -0.002(2)
C48 0.042(2) 0.054(3) 0.043(2) 0.0034(19) -0.0046(18) 0.014(2)
C43 0.054(3) 0.069(3) 0.104(4) -0.008(3) 0.031(3) -0.033(3)
O5 0.078(3) 0.084(3) 0.078(3) -0.031(2) 0.008(2) 0.001(2)
C50 0.084(4) 0.116(5) 0.074(4) -0.020(4) 0.030(3) -0.036(4)
F9 0.091(2) 0.086(2) 0.0551(17) 0.0424(17) 0.0326(15) 0.0073(15)
C40 0.135(5) 0.040(3) 0.063(3) -0.003(3) 0.022(3) -0.004(2)
C34 0.080(4) 0.064(4) 0.086(4) -0.014(3) 0.030(3) 0.001(3)
C39 0.143(6) 0.046(3) 0.057(3) 0.009(3) 0.025(3) 0.008(2)
C37 0.131(6) 0.071(4) 0.051(3) -0.002(4) 0.017(3) -0.002(3)
C41 0.139(6) 0.071(4) 0.098(5) 0.028(4) 0.059(5) 0.003(3)
C35 0.093(5) 0.105(6) 0.153(7) -0.034(4) -0.007(5) 0.004(5)
F3 0.0388(13) 0.0608(17) 0.0745(18) -0.0120(12) -0.0127(12) 0.0282(14)
C12 0.067(3) 0.050(3) 0.049(3) -0.004(2) -0.018(2) 0.021(2)
C45 0.069(3) 0.078(4) 0.083(4) 0.009(3) 0.022(3) -0.025(3)
C53 0.089(4) 0.086(4) 0.081(4) -0.027(3) -0.011(3) 0.005(3)
C52 0.096(5) 0.090(5) 0.107(5) -0.037(4) 0.005(4) 0.004(4)
C51 0.113(6) 0.129(6) 0.076(4) -0.035(5) 0.032(4) -0.017(4)

loop_
_atom_type_symbol
_atom_type_scat_dispersion_real
_atom_type_scat_dispersion_imag
_atom_type_scat_Cromer_Mann_a1
_atom_type_scat_Cromer_Mann_a2
_atom_type_scat_Cromer_Mann_a3
_atom_type_scat_Cromer_Mann_a4
_atom_type_scat_Cromer_Mann_b1
_atom_type_scat_Cromer_Mann_b2
_atom_type_scat_Cromer_Mann_b3
_atom_type_scat_Cromer_Mann_b4
_atom_type_scat_Cromer_Mann_c
_atom_type_scat_source
_atom_type_scat_dispersion_source
C 0.00347 0.00161 2.31000 1.02000 1.58860 0.86500 20.84390 10.20750 0.56870 51.65120 0.215599998832 'International Tables Volume C Table 6.1.1.4 (pp. 500-502)' 'Henke, Gullikson and Davis, At. Data and Nucl. Data Tables, 1993, 54, 2'
Co 0.35655 0.96576 12.28410 7.34090 4.00340 2.34880 4.27910 0.27840 13.53590 71.16920 1.01180005074 'International Tables Volume C Table 6.1.1.4 (pp. 500-502)' 'Henke, Gullikson and Davis, At. Data and Nucl. Data Tables, 1993, 54, 2'
F 0.01794 0.01033 3.53920 2.64120 1.51700 1.02430 10.28250 4.29440 0.26150 26.14760 0.277599990368 'International Tables Volume C Table 6.1.1.4 (pp. 500-502)' 'Henke, Gullikson and Davis, At. Data and Nucl. Data Tables, 1993, 54, 2'
H 0.00000 0.00000 0.49300 0.32291 0.14019 0.04081 10.51090 26.12570 3.14236 57.79970 0.0030380000826 'International Tables Volume C Table 6.1.1.4 (pp. 500-502)' 'Henke, Gullikson and Davis, At. Data and Nucl. Data Tables, 1993, 54, 2'
O 0.01158 0.00611 3.04850 2.28680 1.54630 0.86700 13.27710 5.70110 0.32390 32.90890 0.250800013542 'International Tables Volume C Table 6.1.1.4 (pp. 500-502)' 'Henke, Gullikson and Davis, At. Data and Nucl. Data Tables, 1993, 54, 2'
N 0.00653 0.00323 12.21260 3.13220 2.01250 1.16630 0.00570 9.89330 28.99750 0.58260 -11.5290002823 'International Tables Volume C Table 6.1.1.4 (pp. 500-502)' 'Henke, Gullikson and Davis, At. Data and Nucl. Data Tables, 1993, 54, 2'

loop_
_geom_angle_atom_site_label_1
_geom_angle_atom_site_label_2
_geom_angle_atom_site_label_3
_geom_angle
N1 Co2 N4 86.82(11)
N2 Co2 N4 119.52(11)
N2 Co2 N1 100.12(11)
N5 Co2 N4 141.55(12)
N5 Co2 N1 118.08(11)
N5 Co2 N2 86.40(11)
N3 Co1 N1 118.91(11)
N2 Co1 N1 99.64(11)
N2 Co1 N3 86.80(11)
N6 Co1 N1 86.63(11)
N6 Co1 N3 144.48(12)
N6 Co1 N2 114.53(11)
C6 N4 Co2 109.8(2)
C7 N4 Co2 128.3(3)
C7 N4 C6 121.2(3)
Co1 N1 Co2 80.07(10)
C1 N1 Co2 106.5(2)
C1 N1 Co1 122.7(2)
C17 N1 Co2 122.6(2)
C17 N1 Co1 106.0(2)
C17 N1 C1 115.3(3)
C15 N3 Co1 126.7(2)
C14 N3 Co1 110.6(2)
C14 N3 C15 122.1(3)
Co1 N2 Co2 80.16(10)
C26 N2 Co2 107.2(2)
C26 N2 Co1 119.4(2)
C9 N2 Co2 122.9(2)
C9 N2 Co1 105.9(2)
C9 N2 C26 116.7(3)
C31 N5 Co2 110.4(2)
C32 N5 Co2 127.6(2)
C32 N5 C31 121.8(3)
C22 N6 Co1 109.8(2)
C24 N6 Co1 128.3(2)
C24 N6 C22 121.1(3)
C17 C22 N6 117.3(3)
C21 C22 N6 124.1(3)
C21 C22 C17 118.4(3)
C1 C6 N4 116.7(3)
C5 C6 N4 124.5(3)
C5 C6 C1 118.7(3)
C26 C31 N5 116.4(3)
C30 C31 N5 125.0(3)
C30 C31 C26 118.6(3)
C6 C1 N1 120.1(3)
C2 C1 N1 121.4(3)
C2 C1 C6 118.5(3)
O3 C24 N6 131.2(4)
C25 C24 N6 114.5(3)
C25 C24 O3 114.2(3)
C4 C5 C6 121.3(4)
C22 C17 N1 119.6(3)
C18 C17 N1 121.5(3)
C18 C17 C22 118.9(3)
C31 C26 N2 119.5(3)
C27 C26 N2 122.2(3)
C27 C26 C31 118.2(3)
C14 C9 N2 120.0(3)
C10 C9 N2 121.1(3)
C10 C9 C14 118.9(3)
O2 C7 N4 131.2(4)
C8 C7 N4 115.7(3)
C8 C7 O2 113.1(3)
C20 C21 C22 120.9(4)
O4 C32 N5 131.2(4)
C33 C32 N5 114.0(3)
C33 C32 O4 114.8(3)
C28 C27 C26 122.1(4)
C28 C29 C30 119.6(4)
C29 C30 C31 121.5(4)
C12 C13 C14 120.8(4)
C19 C18 C17 121.3(4)
C3 C4 C5 120.0(4)
C3 C2 C1 121.9(4)
C2 C3 C4 119.4(4)
F2 C16 F1 105.8(3)
C15 C16 F1 111.8(3)
C15 C16 F2 111.9(3)
F3 C16 F1 105.9(3)
F3 C16 F2 104.7(3)
F3 C16 C15 116.0(3)
C32 C33 F10 117.1(3)
F12 C33 F10 109.3(4)
F12 C33 C32 114.6(4)
F11 C33 F10 101.1(4)
F11 C33 C32 109.4(4)
F11 C33 F12 103.6(4)
O1 C15 N3 131.4(4)
C16 C15 N3 114.8(3)
C16 C15 O1 113.7(3)
C9 C14 N3 116.6(3)
C13 C14 N3 124.4(3)
C13 C14 C9 119.0(3)
C20 C19 C18 119.6(4)
C19 C20 C21 120.7(4)
C12 C11 C10 120.4(4)
F7 C25 F8 105.2(3)
C24 C25 F8 115.7(3)
C24 C25 F7 109.3(3)
F9 C25 F8 106.7(3)
F9 C25 F7 107.0(3)
F9 C25 C24 112.3(4)
C7 C8 F5 116.1(3)
F4 C8 F5 105.5(3)
F4 C8 C7 110.3(4)
F6 C8 F5 108.2(4)
F6 C8 C7 110.6(3)
F6 C8 F4 105.5(3)
C36 N8 C38 108.1(4)
C40 N8 C38 106.8(4)
C40 N8 C36 111.5(4)
C34 N8 C38 111.4(4)
C34 N8 C36 109.9(4)
C34 N8 C40 109.0(4)
C11 C10 C9 121.0(4)
C29 C28 C27 120.0(4)
C39 C38 N8 114.7(4)
C37 C36 N8 115.2(4)
C44 N7 C47 111.2(3)
C42 N7 C47 111.5(3)
C42 N7 C44 105.5(3)
C48 N7 C47 106.6(3)
C48 N7 C44 111.1(3)
C48 N7 C42 111.0(3)
C46 C47 N7 115.6(3)
C45 C44 N7 116.1(4)
C43 C42 N7 115.6(4)
C49 C48 N7 116.5(3)
C51 O5 C52 113.3(5)
C41 C40 N8 116.5(5)
C35 C34 N8 116.3(5)
C11 C12 C13 119.8(4)
C53 C52 O5 110.0(5)
C50 C51 O5 107.0(5)

loop_
_geom_bond_atom_site_label_1
_geom_bond_atom_site_label_2
_geom_bond_distance
Co2 N4 1.986(3)
Co2 N1 2.043(3)
Co2 N2 2.038(3)
Co2 N5 1.982(3)
Co1 N1 2.047(3)
Co1 N3 1.971(3)
Co1 N2 2.048(3)
Co1 N6 1.986(3)
F8 C25 1.343(4)
N4 C6 1.434(4)
N4 C7 1.315(5)
N1 C1 1.431(4)
N1 C17 1.436(4)
N3 C15 1.334(4)
N3 C14 1.415(4)
N2 C26 1.423(4)
N2 C9 1.432(4)
N5 C31 1.426(4)
N5 C32 1.325(4)
N6 C22 1.414(4)
N6 C24 1.333(5)
O3 C24 1.233(4)
F5 C8 1.324(4)
C22 C17 1.410(5)
C22 C21 1.403(5)
O1 C15 1.228(4)
C6 C1 1.407(5)
C6 C5 1.398(5)
C31 C26 1.416(5)
C31 C30 1.398(5)
F7 C25 1.345(5)
C1 C2 1.392(5)
C24 C25 1.527(6)
C5 C4 1.375(5)
F1 C16 1.319(5)
C17 C18 1.391(5)
C26 C27 1.385(5)
C9 C14 1.412(5)
C9 C10 1.392(5)
F10 C33 1.301(5)
C7 O2 1.226(5)
C7 C8 1.527(6)
F2 C16 1.325(5)
C21 C20 1.369(6)
C32 O4 1.229(4)
C32 C33 1.520(5)
C27 C28 1.371(5)
C29 C30 1.375(5)
C29 C28 1.377(6)
C13 C14 1.403(5)
C13 C12 1.380(6)
F4 C8 1.335(5)
C18 C19 1.379(5)
C4 C3 1.385(6)
C2 C3 1.374(5)
C16 C15 1.527(5)
C16 F3 1.344(4)
F6 C8 1.311(5)
C33 F12 1.259(5)
C33 F11 1.341(5)
C19 C20 1.369(6)
C11 C10 1.378(6)
C11 C12 1.383(6)
C25 F9 1.319(5)
N8 C38 1.531(6)
N8 C36 1.497(6)
N8 C40 1.519(6)
N8 C34 1.497(7)
C38 C39 1.492(7)
C36 C37 1.505(7)
N7 C47 1.515(5)
N7 C44 1.519(5)
N7 C42 1.508(5)
N7 C48 1.516(5)
C47 C46 1.501(5)
C44 C45 1.503(6)
C42 C43 1.492(6)
C49 C48 1.493(6)
O5 C52 1.417(7)
O5 C51 1.443(7)
C50 C51 1.512(9)
C40 C41 1.519(9)
C34 C35 1.488(8)
C53 C52 1.486(9)
